data_2214722
loop_
_publ_author_name
'Neng-Fang She'
'Hai-Ling Xi'

_publ_section_title
;Diethyl
 <i>cis</i>-4,8-dioxo-3,4,7,8-tetrahydro-1<i>H</i>,5<i>H</i>-2,6-dioxa-3a,4a,7a,8a-tetraazacyclopenta[<i>def</i>]fluorene-8b,8c-dicarboxylate
;
_journal_coeditor_code HK2272
_journal_issue 8
_journal_name_full 'Acta Crystallographica Section E'
_journal_page_first o3495
_journal_page_last o3495
_journal_paper_doi 10.1107/S1600536807033739
_journal_volume 63
_journal_year 2007
_chemical_formula_iupac 'C14 H18 N4 O8'
_chemical_formula_moiety 'C14 H18 N4 O8'
_chemical_formula_sum 'C14 H18 N4 O8'
_chemical_formula_weight 370.32
_chemical_name_systematic
;
Diethyl cis-4,8-dioxo-3,4,7,8-tetrahydro-1H,5H-2,6-dioxa-3a,4a,7a,8a-
tetraazacyclopenta[def]fluorene-8b,8c-dicarboxylate
;
_space_group_IT_number 4
_symmetry_cell_setting monoclinic
_symmetry_space_group_name_Hall 'P 2yb'
_symmetry_space_group_name_H-M 'P 1 21 1'
_atom_sites_solution_hydrogens geom
_atom_sites_solution_primary direct
_atom_sites_solution_secondary difmap
_audit_creation_method SHELXL97
_cell_angle_alpha 90.00
_cell_angle_beta 111.429(2)
_cell_angle_gamma 90.00
_cell_formula_units_Z 2
_cell_length_a 8.3182(11)
_cell_length_b 12.4523(17)
_cell_length_c 9.0479(12)
_cell_measurement_reflns_used 1973
_cell_measurement_temperature 292(2)
_cell_measurement_theta_max 24.89
_cell_measurement_theta_min 2.42
_cell_volume 872.4(2)
_computing_cell_refinement 'SAINT (Bruker, 2001)'
_computing_data_collection 'SMART (Bruker, 2001)'
_computing_data_reduction SAINT
_computing_molecular_graphics 'PLATON (Spek, 2003)'
_computing_publication_material 'SHELXTL (Bruker, 2001)'
_computing_structure_refinement 'SHELXL97 (Sheldrick, 1997)'
_computing_structure_solution 'SHELXS97 (Sheldrick, 1997)'
_diffrn_ambient_temperature 292(2)
_diffrn_measured_fraction_theta_full 0.993
_diffrn_measured_fraction_theta_max 0.993
_diffrn_measurement_device_type 'Bruker SMART 4 K CCD area-detector'
_diffrn_measurement_method '\f and \w'
_diffrn_radiation_monochromator graphite
_diffrn_radiation_source 'fine-focus sealed tube'
_diffrn_radiation_type MoK\a
_diffrn_radiation_wavelength 0.71073
_diffrn_reflns_av_R_equivalents 0.0238
_diffrn_reflns_av_sigmaI/netI 0.0285
_diffrn_reflns_limit_h_max 9
_diffrn_reflns_limit_h_min -10
_diffrn_reflns_limit_k_max 15
_diffrn_reflns_limit_k_min -15
_diffrn_reflns_limit_l_max 11
_diffrn_reflns_limit_l_min -8
_diffrn_reflns_number 5178
_diffrn_reflns_theta_full 27.00
_diffrn_reflns_theta_max 27.00
_diffrn_reflns_theta_min 2.42
_exptl_absorpt_coefficient_mu 0.117
_exptl_absorpt_correction_type none
_exptl_crystal_colour colourless
_exptl_crystal_density_diffrn 1.410
_exptl_crystal_density_method 'not measured'
_exptl_crystal_description block
_exptl_crystal_F_000 388
_exptl_crystal_size_max 0.30
_exptl_crystal_size_mid 0.20
_exptl_crystal_size_min 0.20
_refine_diff_density_max 0.152
_refine_diff_density_min -0.182
_refine_ls_extinction_method none
_refine_ls_goodness_of_fit_ref 1.106
_refine_ls_hydrogen_treatment constr
_refine_ls_matrix_type full
_refine_ls_number_parameters 242
_refine_ls_number_reflns 1983
_refine_ls_number_restraints 2
_refine_ls_restrained_S_all 1.106
_refine_ls_R_factor_all 0.0474
_refine_ls_R_factor_gt 0.0423
_refine_ls_shift/su_max 0.001
_refine_ls_shift/su_mean 0.000
_refine_ls_structure_factor_coef Fsqd
_refine_ls_weighting_details 'calc w = 1/[\s^2^(Fo^2^)+(0.0548P)^2^+0.0447P] where P=(Fo^2^+2Fc^2^)/3'
_refine_ls_weighting_scheme calc
_refine_ls_wR_factor_gt 0.1019
_refine_ls_wR_factor_ref 0.1050
_reflns_number_gt 1764
_reflns_number_total 1983
_reflns_threshold_expression I>2\s(I)
_cod_data_source_file hk2272.cif
_cod_data_source_block I
_cod_original_sg_symbol_H-M 'P 21'
_cod_database_code 2214722
_cod_database_fobs_code 2214722

loop_
_symmetry_equiv_pos_as_xyz
'x, y, z'
'-x, y+1/2, -z'

loop_
_atom_site_type_symbol
_atom_site_label
_atom_site_fract_x
_atom_site_fract_y
_atom_site_fract_z
_atom_site_U_iso_or_equiv
_atom_site_adp_type
_atom_site_calc_flag
_atom_site_refinement_flags
_atom_site_occupancy
_atom_site_disorder_assembly
_atom_site_disorder_group
O O1 1.0609(3) 0.93348(19) 0.0366(3) 0.0581(6) Uani d . 1 . .
O O2 0.7355(3) 1.1226(2) -0.1321(3) 0.0696(7) Uani d . 1 . .
O O3 0.7473(3) 0.72136(17) 0.0037(3) 0.0610(6) Uani d . 1 . .
O O4 0.4210(3) 0.9097(2) -0.1716(3) 0.0572(6) Uani d . 1 . .
O O5 1.0440(4) 1.0452(3) 0.4466(3) 0.0810(8) Uani d . 1 . .
O O6 0.8671(3) 0.9150(2) 0.4617(3) 0.0637(6) Uani d . 1 A .
O O7 0.6082(3) 1.08850(19) 0.3175(3) 0.0602(6) Uani d . 1 . .
O O8 0.4464(3) 0.9393(2) 0.2830(3) 0.0627(7) Uani d . 1 . .
N N1 0.8814(3) 1.04901(19) 0.1154(3) 0.0444(6) Uani d . 1 . .
N N2 0.8885(3) 0.86029(18) 0.1682(3) 0.0422(5) Uani d . 1 . .
N N3 0.5932(3) 1.0376(2) 0.0105(3) 0.0430(5) Uani d . 1 . .
N N4 0.6002(3) 0.85184(18) 0.0845(3) 0.0417(5) Uani d . 1 . .
C C1 1.0532(4) 0.8542(3) 0.1461(4) 0.0549(8) Uani d . 1 . .
H H1A 1.1469 0.8651 0.2471 0.066 Uiso calc R 1 . .
H H1B 1.0666 0.7836 0.1069 0.066 Uiso calc R 1 . .
C C2 1.0460(4) 1.0368(3) 0.0943(4) 0.0561(8) Uani d . 1 . .
H H2A 1.0551 1.0905 0.0201 0.067 Uiso calc R 1 . .
H H2B 1.1399 1.0483 0.1951 0.067 Uiso calc R 1 . .
C C3 0.7366(4) 1.0736(2) -0.0172(4) 0.0465(7) Uani d . 1 . .
C C4 0.7467(3) 0.8029(2) 0.0757(4) 0.0427(6) Uani d . 1 . .
C C5 0.8418(3) 0.9662(2) 0.2081(3) 0.0384(6) Uani d . 1 . .
C C6 0.9305(4) 0.9837(3) 0.3875(4) 0.0495(7) Uani d . 1 . .
C C7 0.9423(6) 0.9107(4) 0.6352(4) 0.0835(12) Uani d D 1 . .
H H7A 1.0499 0.9505 0.6737 0.100 Uiso calc PR 0.379(16) A 1
H H7B 0.8637 0.9424 0.6799 0.100 Uiso calc PR 0.379(16) A 1
H H7C 0.9169 0.9763 0.6799 0.100 Uiso d PR 0.621(16) A 2
H H7D 1.0655 0.9008 0.6717 0.100 Uiso d PR 0.621(16) A 2
C C8' 0.973(4) 0.8013(13) 0.681(2) 0.120(5) Uani d PD 0.379(16) A 1
H H8D 0.8643 0.7644 0.6539 0.179 Uiso calc PR 0.379(16) A 1
H H8E 1.0342 0.7970 0.7939 0.179 Uiso calc PR 0.379(16) A 1
H H8F 1.0400 0.7684 0.6272 0.179 Uiso calc PR 0.379(16) A 1
C C8 0.864(2) 0.8187(11) 0.6818(12) 0.120(5) Uani d PD 0.621(16) A 2
H H8B 0.7419 0.8306 0.6512 0.179 Uiso calc PR 0.621(16) A 2
H H8A 0.9146 0.8095 0.7949 0.179 Uiso calc PR 0.621(16) A 2
H H8C 0.8831 0.7553 0.6302 0.179 Uiso calc PR 0.621(16) A 2
C C9 0.6399(3) 0.9613(2) 0.1413(3) 0.0371(6) Uani d . 1 . .
C C10 0.5515(3) 0.9931(2) 0.2571(3) 0.0437(6) Uani d . 1 . .
C C11 0.5389(6) 1.1295(4) 0.4340(5) 0.0843(13) Uani d . 1 . .
H H11A 0.4160 1.1428 0.3836 0.101 Uiso calc R 1 . .
H H11B 0.5569 1.0774 0.5184 0.101 Uiso calc R 1 . .
C C12 0.6285(8) 1.2279(4) 0.4977(6) 0.1070(18) Uani d . 1 . .
H H12A 0.7496 1.2135 0.5494 0.161 Uiso calc R 1 . .
H H12B 0.5841 1.2575 0.5730 0.161 Uiso calc R 1 . .
H H12C 0.6116 1.2783 0.4130 0.161 Uiso calc R 1 . .
C C13 0.4298(4) 1.0173(3) -0.1184(4) 0.0540(8) Uani d . 1 . .
H H13A 0.3354 1.0311 -0.0823 0.065 Uiso calc R 1 . .
H H13B 0.4179 1.0657 -0.2058 0.065 Uiso calc R 1 . .
C C14 0.4365(4) 0.8373(3) -0.0448(4) 0.0513(7) Uani d . 1 . .
H H14A 0.4276 0.7640 -0.0832 0.062 Uiso calc R 1 . .
H H14B 0.3430 0.8497 -0.0071 0.062 Uiso calc R 1 . .

loop_
_atom_site_aniso_label
_atom_site_aniso_U_11
_atom_site_aniso_U_22
_atom_site_aniso_U_33
_atom_site_aniso_U_12
_atom_site_aniso_U_13
_atom_site_aniso_U_23
O1 0.0501(11) 0.0574(15) 0.0793(15) 0.0006(10) 0.0384(11) 0.0035(12)
O2 0.0736(15) 0.0679(17) 0.0735(16) 0.0006(12) 0.0340(13) 0.0305(14)
O3 0.0601(13) 0.0372(12) 0.0925(16) 0.0007(10) 0.0360(12) -0.0151(12)
O4 0.0512(11) 0.0601(14) 0.0532(12) -0.0013(11) 0.0106(9) -0.0125(11)
O5 0.0752(17) 0.089(2) 0.0687(16) -0.0352(16) 0.0146(13) -0.0135(15)
O6 0.0672(13) 0.0738(16) 0.0426(11) -0.0190(12) 0.0113(10) 0.0056(11)
O7 0.0700(14) 0.0540(13) 0.0698(14) -0.0068(11) 0.0413(11) -0.0195(12)
O8 0.0542(12) 0.0740(17) 0.0763(15) -0.0143(11) 0.0431(11) -0.0126(13)
N1 0.0419(12) 0.0373(13) 0.0579(14) -0.0052(10) 0.0230(11) 0.0045(11)
N2 0.0368(11) 0.0353(12) 0.0565(14) 0.0021(9) 0.0195(10) 0.0033(11)
N3 0.0409(12) 0.0391(12) 0.0492(13) 0.0033(10) 0.0166(10) 0.0024(11)
N4 0.0365(11) 0.0354(12) 0.0566(14) -0.0031(9) 0.0209(10) -0.0043(11)
C1 0.0400(15) 0.0481(18) 0.080(2) 0.0081(13) 0.0256(14) 0.0042(17)
C2 0.0431(16) 0.0531(18) 0.081(2) -0.0059(14) 0.0326(15) 0.0050(18)
C3 0.0519(16) 0.0347(14) 0.0573(17) 0.0012(12) 0.0251(13) 0.0034(13)
C4 0.0446(15) 0.0310(14) 0.0572(17) 0.0017(11) 0.0241(13) 0.0035(13)
C5 0.0369(12) 0.0335(13) 0.0476(15) -0.0021(10) 0.0188(11) -0.0002(11)
C6 0.0389(14) 0.0524(18) 0.0527(17) -0.0025(13) 0.0113(12) -0.0023(14)
C7 0.098(3) 0.096(3) 0.046(2) -0.007(3) 0.0133(19) 0.004(2)
C8' 0.172(13) 0.127(7) 0.055(3) -0.058(9) 0.037(7) 0.011(4)
C8 0.172(13) 0.127(7) 0.055(3) -0.058(9) 0.037(7) 0.011(4)
C9 0.0358(12) 0.0320(13) 0.0447(15) -0.0019(10) 0.0159(11) -0.0020(11)
C10 0.0383(13) 0.0459(16) 0.0485(15) -0.0005(11) 0.0177(11) -0.0038(13)
C11 0.095(3) 0.084(3) 0.091(3) -0.003(2) 0.055(3) -0.036(2)
C12 0.172(5) 0.074(3) 0.084(3) 0.002(3) 0.057(3) -0.025(3)
C13 0.0450(16) 0.0562(19) 0.0551(17) 0.0096(13) 0.0113(13) 0.0024(15)
C14 0.0438(15) 0.0459(17) 0.064(2) -0.0068(13) 0.0195(13) -0.0103(14)

loop_
_atom_type_symbol
_atom_type_description
_atom_type_scat_dispersion_real
_atom_type_scat_dispersion_imag
_atom_type_scat_source
C C 0.0033 0.0000 'International Tables Vol C Tables 4.2.6.8 and 6.1.1.4'
H H 0.0000 0.0000 'International Tables Vol C Tables 4.2.6.8 and 6.1.1.4'
N N 0.0061 0.0000 'International Tables Vol C Tables 4.2.6.8 and 6.1.1.4'
O O 0.0106 0.0000 'International Tables Vol C Tables 4.2.6.8 and 6.1.1.4'

loop_
_geom_angle_atom_site_label_1
_geom_angle_atom_site_label_2
_geom_angle_atom_site_label_3
_geom_angle
C2 O1 C1 110.1(2)
C13 O4 C14 110.3(2)
C6 O6 C7 118.6(3)
C10 O7 C11 115.8(3)
C3 N1 C5 110.5(2)
C3 N1 C2 118.0(3)
C5 N1 C2 115.3(2)
C4 N2 C5 112.0(2)
C4 N2 C1 122.1(3)
C5 N2 C1 115.5(2)
C3 N3 C13 121.8(3)
C3 N3 C9 111.6(2)
C13 N3 C9 115.6(2)
C4 N4 C14 119.0(2)
C4 N4 C9 109.9(2)
C14 N4 C9 115.4(2)
O1 C1 N2 110.2(2)
O1 C1 H1A 109.6
N2 C1 H1A 109.6
O1 C1 H1B 109.6
N2 C1 H1B 109.6
H1A C1 H1B 108.1
O1 C2 N1 110.9(2)
O1 C2 H2A 109.5
N1 C2 H2A 109.5
O1 C2 H2B 109.5
N1 C2 H2B 109.5
H2A C2 H2B 108.0
O2 C3 N3 126.0(3)
O2 C3 N1 126.1(3)
N3 C3 N1 107.8(3)
O3 C4 N2 126.5(3)
O3 C4 N4 125.2(3)
N2 C4 N4 108.3(2)
N1 C5 N2 111.4(2)
N1 C5 C6 113.0(2)
N2 C5 C6 108.8(2)
N1 C5 C9 104.1(2)
N2 C5 C9 102.4(2)
C6 C5 C9 116.6(2)
O5 C6 O6 126.5(3)
O5 C6 C5 124.6(3)
O6 C6 C5 108.8(2)
C8' C7 O6 108.1(9)
C8 C7 O6 106.2(5)
C8' C7 H7A 110.1
C8 C7 H7A 138.7
O6 C7 H7A 110.1
C8' C7 H7B 110.0
C8 C7 H7B 75.9
O6 C7 H7B 110.1
H7A C7 H7B 108.4
C8' C7 H7C 136.8
C8 C7 H7C 110.7
O6 C7 H7C 110.1
H7A C7 H7C 74.4
C8' C7 H7D 74.0
C8 C7 H7D 109.5
O6 C7 H7D 110.9
H7B C7 H7D 134.8
H7C C7 H7D 109.4
C7 C8' H8D 109.5
H7D C8' H8D 147.9
C7 C8' H8E 109.5
H7D C8' H8E 91.2
C7 C8' H8F 109.4
H7D C8' H8F 84.9
C7 C8 H8B 109.5
C7 C8 H8A 109.5
H8B C8 H8A 109.5
C7 C8 H8C 109.4
H8B C8 H8C 109.5
H8A C8 H8C 109.5
N4 C9 N3 111.5(2)
N4 C9 C10 112.4(2)
N3 C9 C10 109.5(2)
N4 C9 C5 104.3(2)
N3 C9 C5 102.6(2)
C10 C9 C5 116.1(2)
O8 C10 O7 127.0(3)
O8 C10 C9 123.9(3)
O7 C10 C9 109.1(2)
C12 C11 O7 107.5(4)
C12 C11 H11A 110.2
O7 C11 H11A 110.2
C12 C11 H11B 110.2
O7 C11 H11B 110.2
H11A C11 H11B 108.5
C11 C12 H12A 109.5
C11 C12 H12B 109.5
H12A C12 H12B 109.5
C11 C12 H12C 109.5
H12A C12 H12C 109.5
H12B C12 H12C 109.5
O4 C13 N3 110.7(2)
O4 C13 H13A 109.5
N3 C13 H13A 109.5
O4 C13 H13B 109.5
N3 C13 H13B 109.5
H13A C13 H13B 108.1
O4 C14 N4 110.7(2)
O4 C14 H14A 109.5
N4 C14 H14A 109.5
O4 C14 H14B 109.5
N4 C14 H14B 109.5
H14A C14 H14B 108.1

loop_
_geom_bond_atom_site_label_1
_geom_bond_atom_site_label_2
_geom_bond_distance
C1 O1 1.416(4)
C1 N2 1.458(4)
C1 H1A 0.9700
C1 H1B 0.9700
C2 O1 1.411(4)
C2 N1 1.458(4)
C2 H2A 0.9700
C2 H2B 0.9700
C3 O2 1.203(4)
C3 N3 1.380(4)
C3 N1 1.389(4)
C4 O3 1.208(4)
C4 N2 1.371(4)
C4 N4 1.390(3)
C5 N1 1.442(4)
C5 N2 1.457(3)
C5 C6 1.533(4)
C5 C9 1.565(3)
C6 O5 1.181(4)
C6 O6 1.311(4)
C7 C8' 1.420(16)
C7 C8 1.455(10)
C7 O6 1.463(4)
C7 H7A 0.9700
C7 H7B 0.9700
C7 H7C 0.9692
C7 H7D 0.9628
C8' H8D 0.9600
C8' H8E 0.9600
C8' H8F 0.9600
C8 H8B 0.9600
C8 H8A 0.9600
C8 H8C 0.9600
C9 N4 1.451(4)
C9 N3 1.455(4)
C9 C10 1.536(4)
C10 O8 1.191(3)
C10 O7 1.320(4)
C11 C12 1.441(7)
C11 O7 1.466(4)
C11 H11A 0.9700
C11 H11B 0.9700
C12 H12A 0.9600
C12 H12B 0.9600
C12 H12C 0.9600
C13 O4 1.417(4)
C13 N3 1.454(4)
C13 H13A 0.9700
C13 H13B 0.9700
C14 O4 1.427(4)
C14 N4 1.447(4)
C14 H14A 0.9700
C14 H14B 0.9700

loop_
_geom_hbond_atom_site_label_D
_geom_hbond_atom_site_label_H
_geom_hbond_atom_site_label_A
_geom_hbond_site_symmetry_A
_geom_hbond_distance_DH
_geom_hbond_distance_HA
_geom_hbond_distance_DA
_geom_hbond_angle_DHA
C1 H1A O8 1_655 0.97 2.56 3.223(4) 125.4
C1 H1B O2 2_745 0.97 2.55 3.404(4) 146.8
C2 H2A O3 2_755 0.97 2.38 3.183(4) 140.0
C8 H8A O1 1_556 0.96 2.59 3.345(12) 135.8

loop_
_geom_torsion_atom_site_label_1
_geom_torsion_atom_site_label_2
_geom_torsion_atom_site_label_3
_geom_torsion_atom_site_label_4
_geom_torsion
_geom_torsion_publ_flag
N2 C1 O1 C2 60.7(3) ?
O1 C1 N2 C4 90.1(3) ?
O1 C1 N2 C5 -52.1(4) ?
N1 C2 O1 C1 -60.9(3) ?
O1 C2 N1 C3 -81.6(3) ?
O1 C2 N1 C5 52.0(4) ?
O2 C3 N1 C5 -164.3(3) ?
N3 C3 N1 C5 19.3(3) yes
O2 C3 N1 C2 -28.6(5) ?
N3 C3 N1 C2 155.0(3) ?
O2 C3 N3 C13 24.5(5) ?
N1 C3 N3 C13 -159.0(3) ?
O2 C3 N3 C9 167.1(3) ?
N1 C3 N3 C9 -16.5(3) yes
O3 C4 N2 C5 167.0(3) ?
N4 C4 N2 C5 -15.9(3) yes
O3 C4 N2 C1 23.7(5) ?
N4 C4 N2 C1 -159.2(3) ?
O3 C4 N4 C14 -27.8(4) ?
N2 C4 N4 C14 155.0(2) ?
O3 C4 N4 C9 -164.1(3) ?
N2 C4 N4 C9 18.7(3) yes
N2 C5 N1 C3 95.5(3) ?
C6 C5 N1 C3 -141.7(2) ?
C9 C5 N1 C3 -14.2(3) yes
N2 C5 N1 C2 -41.5(3) ?
C6 C5 N1 C2 81.3(3) ?
C9 C5 N1 C2 -151.1(2) ?
N1 C5 N2 C4 -104.0(3) ?
C6 C5 N2 C4 130.8(2) ?
C9 C5 N2 C4 6.7(3) yes
N1 C5 N2 C1 41.9(3) ?
C6 C5 N2 C1 -83.3(3) ?
C9 C5 N2 C1 152.6(2) ?
N1 C5 C6 O5 -13.6(4) ?
N2 C5 C6 O5 110.6(4) ?
C9 C5 C6 O5 -134.3(4) ?
N1 C5 C6 O6 170.4(2) ?
N2 C5 C6 O6 -65.4(3) ?
C9 C5 C6 O6 49.7(3) ?
N1 C5 C9 N4 120.5(2) ?
N2 C5 C9 N4 4.3(3) yes
C6 C5 C9 N4 -114.3(3) ?
N1 C5 C9 N3 4.1(3) yes
N2 C5 C9 N3 -112.1(2) ?
C6 C5 C9 N3 129.3(2) ?
N1 C5 C9 C10 -115.4(3) ?
N2 C5 C9 C10 128.5(2) ?
C6 C5 C9 C10 9.9(3) ?
O5 C6 O6 C7 -0.7(6) ?
C5 C6 O6 C7 175.2(3) ?
C8' C7 O6 C6 -132.7(13) ?
C8 C7 O6 C6 -172.3(9) ?
N4 C9 N3 C3 -103.8(3) ?
C10 C9 N3 C3 131.2(2) ?
C5 C9 N3 C3 7.3(3) yes
N4 C9 N3 C13 41.3(3) ?
C10 C9 N3 C13 -83.8(3) ?
C5 C9 N3 C13 152.4(2) ?
N3 C9 N4 C4 96.1(2) ?
C10 C9 N4 C4 -140.5(2) ?
C5 C9 N4 C4 -13.9(3) yes
N3 C9 N4 C14 -41.8(3) ?
C10 C9 N4 C14 81.6(3) ?
C5 C9 N4 C14 -151.9(2) ?
N4 C9 C10 O8 -8.5(4) ?
N3 C9 C10 O8 116.1(3) ?
C5 C9 C10 O8 -128.3(3) ?
N4 C9 C10 O7 173.0(2) ?
N3 C9 C10 O7 -62.5(3) ?
C5 C9 C10 O7 53.1(3) ?
O8 C10 O7 C11 2.9(5) ?
C9 C10 O7 C11 -178.6(3) ?
C12 C11 O7 C10 174.1(4) ?
N3 C13 O4 C14 59.8(3) ?
O4 C13 N3 C3 90.0(4) ?
O4 C13 N3 C9 -51.1(3) ?
O4 C14 N4 C4 -81.8(3) ?
O4 C14 N4 C9 52.2(3) ?
N4 C14 O4 C13 -60.5(3) ?
